data_4082217
loop_
_publ_author_name
'Liu, Yu'
'Ganguly, Rakesh'
'Huynh, Han Vinh'
'Leong, Weng Kee'

_publ_section_title
;
 Palladium--Osmium Heterometallic Clusters Containing N-Heterocyclic
 Carbene Ligands
;
_journal_issue 24
_journal_name_full Organometallics
_journal_page_first 7559
_journal_paper_doi 10.1021/om401031h
_journal_volume 32
_journal_year 2013
_chemical_formula_sum 'C66 H72 N4 O12 Os3 Pd2'
_chemical_formula_weight 1896.68
_chemical_name_systematic
; 
 ? 
;
_space_group_IT_number 19
_symmetry_cell_setting orthorhombic
_symmetry_space_group_name_Hall 'P 2ac 2ab'
_symmetry_space_group_name_H-M 'P 21 21 21'
_atom_sites_solution_hydrogens geom
_atom_sites_solution_primary direct
_atom_sites_solution_secondary difmap
_audit_creation_method SHELXL-97
_cell_angle_alpha 90.00
_cell_angle_beta 90.00
_cell_angle_gamma 90.00
_cell_formula_units_Z 8
_cell_length_a 19.8497(9)
_cell_length_b 20.6112(9)
_cell_length_c 33.6302(16)
_cell_measurement_reflns_used 9899
_cell_measurement_temperature 103(2)
_cell_measurement_theta_max 22.88
_cell_measurement_theta_min 2.28
_cell_volume 13759.0(11)
_computing_cell_refinement 'Bruker SAINT'
_computing_data_collection 'Bruker APEX2'
_computing_data_reduction 'Bruker SAINT'
_computing_molecular_graphics 'Bruker SHELXTL'
_computing_publication_material 'Bruker SHELXTL'
_computing_structure_refinement 'SHELXL-97 (Sheldrick, 1997)'
_computing_structure_solution 'SHELXS-97 (Sheldrick, 1990)'
_diffrn_ambient_temperature 103(2)
_diffrn_measured_fraction_theta_full 0.999
_diffrn_measured_fraction_theta_max 0.999
_diffrn_measurement_device_type 'Bruker APEX-II CCD'
_diffrn_measurement_method '\f and \w scans'
_diffrn_radiation_monochromator graphite
_diffrn_radiation_source 'fine-focus sealed tube'
_diffrn_radiation_type MoK\a
_diffrn_radiation_wavelength 0.71073
_diffrn_reflns_av_R_equivalents 0.1258
_diffrn_reflns_av_sigmaI/netI 0.0764
_diffrn_reflns_limit_h_max 24
_diffrn_reflns_limit_h_min -24
_diffrn_reflns_limit_k_max 25
_diffrn_reflns_limit_k_min 0
_diffrn_reflns_limit_l_max 42
_diffrn_reflns_limit_l_min 0
_diffrn_reflns_number 229545
_diffrn_reflns_theta_full 26.37
_diffrn_reflns_theta_max 26.37
_diffrn_reflns_theta_min 2.05
_exptl_absorpt_coefficient_mu 6.093
_exptl_absorpt_correction_T_max 0.4423
_exptl_absorpt_correction_T_min 0.2803
_exptl_absorpt_correction_type multi-scan
_exptl_absorpt_process_details sadabs
_exptl_crystal_colour red
_exptl_crystal_density_diffrn 1.831
_exptl_crystal_density_method 'not measured'
_exptl_crystal_description block
_exptl_crystal_F_000 7296
_exptl_crystal_size_max 0.28
_exptl_crystal_size_mid 0.24
_exptl_crystal_size_min 0.16
_refine_diff_density_max 1.915
_refine_diff_density_min -1.686
_refine_diff_density_rms 0.278
_refine_ls_abs_structure_details 'Flack H D (1983), Acta Cryst. A39, 876-881'
_refine_ls_abs_structure_Flack -0.013(5)
_refine_ls_extinction_method none
_refine_ls_goodness_of_fit_ref 1.101
_refine_ls_hydrogen_treatment mixed
_refine_ls_matrix_type full
_refine_ls_number_parameters 1573
_refine_ls_number_reflns 28087
_refine_ls_number_restraints 979
_refine_ls_restrained_S_all 1.100
_refine_ls_R_factor_all 0.0701
_refine_ls_R_factor_gt 0.0456
_refine_ls_shift/su_max 0.007
_refine_ls_shift/su_mean 0.000
_refine_ls_structure_factor_coef Fsqd
_refine_ls_weighting_details 'calc w=1/[\s^2^(Fo^2^)+(0.0575P)^2^+13.4189P] where P=(Fo^2^+2Fc^2^)/3'
_refine_ls_weighting_scheme calc
_refine_ls_wR_factor_gt 0.1057
_refine_ls_wR_factor_ref 0.1280
_reflns_number_gt 22577
_reflns_number_total 28087
_reflns_threshold_expression >2sigma(I)
_cod_data_source_file om401031h_si_001.cif
_cod_data_source_block lwk196s
_cod_depositor_comments
;
The following automatic conversions were performed:

'_symmetry_cell_setting' value 'Orthorhombic' changed to
'orthorhombic' according to
/home/saulius/struct/CIF-dictionaries/cif_core.dic dictionary named
'cif_core.dic' version 2.4.2 from 2011-04-26.

Automatic conversion script
Id: cif_fix_values 1891 2012-01-12 08:04:46Z andrius 
;
_cod_original_sg_symbol_H-M P2(1)2(1)2(1)
_cod_database_code 4082217

loop_
_symmetry_equiv_pos_as_xyz
'x, y, z'
'-x+1/2, -y, z+1/2'
'-x, y+1/2, -z+1/2'
'x+1/2, -y+1/2, -z'

loop_
_atom_site_label
_atom_site_type_symbol
_atom_site_fract_x
_atom_site_fract_y
_atom_site_fract_z
_atom_site_U_iso_or_equiv
_atom_site_adp_type
_atom_site_occupancy
_atom_site_symmetry_multiplicity
_atom_site_calc_flag
_atom_site_refinement_flags
_atom_site_disorder_assembly
_atom_site_disorder_group
Os1A Os 0.44077(2) 0.74964(2) 0.862914(13) 0.02813(10) Uani 1 1 d . . .
Os2A Os 0.37853(2) 0.67952(2) 0.795804(14) 0.03190(11) Uani 1 1 d . . .
Os3A Os 0.29444(2) 0.72473(2) 0.860499(15) 0.03258(11) Uani 1 1 d . . .
Pd4A Pd 0.51151(4) 0.70880(4) 0.79738(3) 0.02998(19) Uani 1 1 d . . .
Pd5A Pd 0.35694(5) 0.78743(5) 0.92380(3) 0.0362(2) Uani 1 1 d . . .
O11A O 0.4555(5) 0.6258(5) 0.9145(3) 0.060(3) Uani 1 1 d U . .
O12A O 0.4357(5) 0.8766(5) 0.8137(4) 0.064(3) Uani 1 1 d U . .
O13A O 0.5919(4) 0.7621(5) 0.8731(3) 0.050(2) Uani 1 1 d U . .
O14A O 0.4906(6) 0.8415(6) 0.9283(4) 0.079(3) Uani 1 1 d U . .
O21A O 0.4142(6) 0.5509(5) 0.8395(3) 0.063(3) Uani 1 1 d U . .
O22A O 0.3469(6) 0.8086(6) 0.7503(4) 0.079(3) Uani 1 1 d U . .
O23A O 0.2911(6) 0.6134(7) 0.7329(4) 0.090(4) Uani 1 1 d U . .
O24A O 0.4730(6) 0.6290(6) 0.7293(4) 0.079(3) Uani 1 1 d U . .
O31A O 0.2879(5) 0.8661(5) 0.8280(4) 0.063(3) Uani 1 1 d U . .
O32A O 0.3119(5) 0.5921(5) 0.9024(3) 0.054(3) Uani 1 1 d U . .
O33A O 0.1842(5) 0.6701(5) 0.8063(3) 0.067(3) Uani 1 1 d U . .
O34A O 0.1926(5) 0.7569(5) 0.9268(3) 0.066(3) Uani 1 1 d U . .
N41A N 0.6372(4) 0.7755(6) 0.7643(3) 0.041(3) Uani 1 1 d . . .
N42A N 0.6584(4) 0.6726(5) 0.7730(3) 0.037(2) Uani 1 1 d . . .
N51A N 0.3495(6) 0.7911(6) 1.0142(3) 0.047(3) Uani 1 1 d . . .
N52A N 0.3278(6) 0.8843(5) 0.9925(3) 0.047(3) Uani 1 1 d . . .
C11A C 0.4481(6) 0.6699(7) 0.8955(4) 0.041(3) Uani 1 1 d U . .
C12A C 0.4350(6) 0.8296(6) 0.8311(4) 0.041(3) Uani 1 1 d U . .
C13A C 0.5364(6) 0.7541(6) 0.8629(4) 0.039(3) Uani 1 1 d U . .
C14A C 0.4497(7) 0.8099(7) 0.9139(4) 0.054(4) Uani 1 1 d U . .
C21A C 0.4000(6) 0.5979(7) 0.8241(4) 0.039(3) Uani 1 1 d U . .
C22A C 0.3602(7) 0.7611(7) 0.7681(4) 0.046(3) Uani 1 1 d U . .
C23A C 0.3233(8) 0.6366(8) 0.7587(5) 0.058(4) Uani 1 1 d U . .
C24A C 0.4604(6) 0.6566(7) 0.7584(4) 0.046(3) Uani 1 1 d U . .
C31A C 0.2900(6) 0.8141(7) 0.8393(4) 0.046(3) Uani 1 1 d U . .
C32A C 0.3087(6) 0.6399(6) 0.8866(4) 0.038(3) Uani 1 1 d U . .
C33A C 0.2258(7) 0.6905(7) 0.8263(4) 0.049(4) Uani 1 1 d U . .
C34A C 0.2363(7) 0.7491(7) 0.9043(4) 0.053(4) Uani 1 1 d U . .
C41A C 0.6079(6) 0.7180(6) 0.7751(3) 0.034(3) Uani 1 1 d U . .
C42A C 0.7059(6) 0.7657(7) 0.7563(4) 0.046(3) Uani 1 1 d U . .
H42A H 0.7373 0.7983 0.7487 0.056 Uiso 1 1 calc R . .
C43A C 0.7200(7) 0.7013(7) 0.7612(4) 0.054(4) Uani 1 1 d U . .
H43A H 0.7622 0.6802 0.7576 0.064 Uiso 1 1 calc R . .
C51A C 0.3422(6) 0.8249(6) 0.9801(4) 0.037(3) Uani 1 1 d U . .
C52A C 0.3385(9) 0.8281(9) 1.0471(6) 0.075(5) Uani 1 1 d U . .
H52A H 0.3423 0.8155 1.0742 0.090 Uiso 1 1 calc R . .
C53A C 0.3212(9) 0.8860(8) 1.0328(5) 0.071(5) Uani 1 1 d U . .
H53A H 0.3067 0.9222 1.0481 0.085 Uiso 1 1 calc R . .
C411 C 0.6034(6) 0.8358(7) 0.7565(4) 0.039(3) Uani 1 1 d U . .
C412 C 0.5624(7) 0.8409(8) 0.7209(4) 0.055(4) Uani 1 1 d U . .
C413 C 0.5568(7) 0.7832(8) 0.6931(4) 0.057(4) Uani 1 1 d U . .
H41A H 0.5671 0.7427 0.7084 0.069 Uiso 1 1 calc R . .
C414 C 0.6072(9) 0.7895(10) 0.6590(5) 0.085(5) Uani 1 1 d U . .
H41B H 0.6529 0.7922 0.6698 0.127 Uiso 1 1 calc R . .
H41C H 0.5973 0.8289 0.6437 0.127 Uiso 1 1 calc R . .
H41D H 0.6036 0.7515 0.6416 0.127 Uiso 1 1 calc R . .
C415 C 0.4833(9) 0.7784(10) 0.6761(6) 0.086(5) Uani 1 1 d U . .
H41E H 0.4512 0.7747 0.6982 0.128 Uiso 1 1 calc R . .
H41F H 0.4796 0.7401 0.6590 0.128 Uiso 1 1 calc R . .
H41G H 0.4731 0.8174 0.6606 0.128 Uiso 1 1 calc R . .
C416 C 0.5335(8) 0.8987(9) 0.7125(5) 0.070(5) Uani 1 1 d U . .
H41H H 0.5071 0.9034 0.6891 0.083 Uiso 1 1 calc R . .
C417 C 0.5417(8) 0.9502(8) 0.7373(5) 0.062(4) Uani 1 1 d U . .
H41I H 0.5202 0.9901 0.7311 0.074 Uiso 1 1 calc R . .
C418 C 0.5795(7) 0.9459(8) 0.7701(5) 0.058(4) Uani 1 1 d U . .
H41J H 0.5842 0.9829 0.7868 0.070 Uiso 1 1 calc R . .
C419 C 0.6118(7) 0.8891(7) 0.7805(4) 0.047(3) Uani 1 1 d U . .
C420 C 0.6553(7) 0.8880(8) 0.8187(5) 0.056(4) Uani 1 1 d U . .
H42B H 0.6659 0.8416 0.8247 0.068 Uiso 1 1 calc R . .
C421 C 0.6202(9) 0.9155(8) 0.8546(5) 0.075(5) Uani 1 1 d U . .
H42C H 0.6501 0.9128 0.8777 0.113 Uiso 1 1 calc R . .
H42D H 0.5790 0.8907 0.8598 0.113 Uiso 1 1 calc R . .
H42E H 0.6085 0.9610 0.8496 0.113 Uiso 1 1 calc R . .
C422 C 0.7209(8) 0.9220(9) 0.8114(6) 0.082(5) Uani 1 1 d U . .
H42F H 0.7486 0.9203 0.8356 0.122 Uiso 1 1 calc R . .
H42G H 0.7123 0.9674 0.8044 0.122 Uiso 1 1 calc R . .
H42H H 0.7449 0.9006 0.7896 0.122 Uiso 1 1 calc R . .
C423 C 0.6498(6) 0.5996(6) 0.7780(4) 0.039(3) Uani 1 1 d U . .
C424 C 0.6421(7) 0.5625(8) 0.7450(5) 0.053(4) Uani 1 1 d U . .
C425 C 0.6420(9) 0.5913(8) 0.7019(5) 0.069(5) Uani 1 1 d U . .
H42I H 0.6296 0.6382 0.7042 0.082 Uiso 1 1 calc R . .
C426 C 0.5871(10) 0.5582(11) 0.6749(6) 0.096(6) Uani 1 1 d U . .
H42J H 0.5431 0.5606 0.6880 0.144 Uiso 1 1 calc R . .
H42K H 0.5991 0.5126 0.6705 0.144 Uiso 1 1 calc R . .
H42L H 0.5849 0.5806 0.6492 0.144 Uiso 1 1 calc R . .
C427 C 0.7110(9) 0.5882(10) 0.6812(6) 0.084(6) Uani 1 1 d U . .
H42M H 0.7449 0.6098 0.6978 0.126 Uiso 1 1 calc R . .
H42N H 0.7083 0.6101 0.6554 0.126 Uiso 1 1 calc R . .
H42O H 0.7239 0.5428 0.6772 0.126 Uiso 1 1 calc R . .
C428 C 0.6384(8) 0.4970(8) 0.7500(6) 0.064(4) Uani 1 1 d U . .
H42P H 0.6356 0.4698 0.7273 0.077 Uiso 1 1 calc R . .
C429 C 0.6386(10) 0.4707(11) 0.7858(7) 0.090(6) Uani 1 1 d U . .
H42Q H 0.6318 0.4252 0.7882 0.108 Uiso 1 1 calc R . .
C430 C 0.6483(8) 0.5073(8) 0.8200(6) 0.070(5) Uani 1 1 d U . .
H43B H 0.6514 0.4871 0.8454 0.084 Uiso 1 1 calc R . .
C431 C 0.6536(6) 0.5745(7) 0.8160(4) 0.046(3) Uani 1 1 d U . .
C432 C 0.6645(8) 0.6166(9) 0.8520(5) 0.067(4) Uani 1 1 d U . .
H43C H 0.6488 0.6615 0.8457 0.080 Uiso 1 1 calc R . .
C433 C 0.7361(11) 0.6195(12) 0.8641(7) 0.119(8) Uani 1 1 d U . .
H43D H 0.7634 0.6348 0.8417 0.178 Uiso 1 1 calc R . .
H43E H 0.7513 0.5761 0.8721 0.178 Uiso 1 1 calc R . .
H43F H 0.7410 0.6494 0.8866 0.178 Uiso 1 1 calc R . .
C434 C 0.6249(13) 0.5915(12) 0.8890(8) 0.127(9) Uani 1 1 d U . .
H43G H 0.5768 0.5890 0.8826 0.190 Uiso 1 1 calc R . .
H43H H 0.6316 0.6214 0.9113 0.190 Uiso 1 1 calc R . .
H43I H 0.6414 0.5483 0.8964 0.190 Uiso 1 1 calc R . .
C511 C 0.3727(7) 0.7235(7) 1.0180(4) 0.046(3) Uani 1 1 d U . .
C512 C 0.4382(8) 0.7117(7) 1.0182(4) 0.055(4) Uani 1 1 d U . .
C513 C 0.4937(7) 0.7626(8) 1.0130(5) 0.061(4) Uani 1 1 d U . .
H51A H 0.4739 0.8009 0.9990 0.073 Uiso 1 1 calc R . .
C514 C 0.5181(10) 0.7846(11) 1.0531(6) 0.103(7) Uani 1 1 d U . .
H51B H 0.5534 0.8174 1.0497 0.154 Uiso 1 1 calc R . .
H51C H 0.5363 0.7474 1.0678 0.154 Uiso 1 1 calc R . .
H51D H 0.4804 0.8033 1.0680 0.154 Uiso 1 1 calc R . .
C515 C 0.5548(8) 0.7405(9) 0.9897(6) 0.077(5) Uani 1 1 d U . .
H51E H 0.5870 0.7764 0.9876 0.116 Uiso 1 1 calc R . .
H51F H 0.5409 0.7270 0.9631 0.116 Uiso 1 1 calc R . .
H51G H 0.5761 0.7040 1.0035 0.116 Uiso 1 1 calc R . .
C516 C 0.4598(9) 0.6474(9) 1.0258(5) 0.073(5) Uani 1 1 d U . .
H51H H 0.5066 0.6375 1.0258 0.087 Uiso 1 1 calc R . .
C517 C 0.4151(11) 0.6010(10) 1.0329(6) 0.090(6) Uani 1 1 d U . .
H51I H 0.4302 0.5587 1.0397 0.108 Uiso 1 1 calc R . .
C518 C 0.3436(9) 0.6140(8) 1.0304(5) 0.066(4) Uani 1 1 d U . .
H51J H 0.3118 0.5801 1.0338 0.080 Uiso 1 1 calc R . .
C519 C 0.3227(8) 0.6758(8) 1.0230(5) 0.057(4) Uani 1 1 d U . .
C520 C 0.2484(8) 0.6890(9) 1.0205(5) 0.066(4) Uani 1 1 d U . .
H52B H 0.2420 0.7322 1.0076 0.079 Uiso 1 1 calc R . .
C521 C 0.2091(9) 0.6399(9) 0.9975(6) 0.077(5) Uani 1 1 d U . .
H52C H 0.2257 0.6385 0.9700 0.116 Uiso 1 1 calc R . .
H52D H 0.1614 0.6518 0.9975 0.116 Uiso 1 1 calc R . .
H52E H 0.2146 0.5970 1.0097 0.116 Uiso 1 1 calc R . .
C522 C 0.2181(10) 0.6921(11) 1.0622(6) 0.100(7) Uani 1 1 d U . .
H52F H 0.1695 0.6999 1.0602 0.150 Uiso 1 1 calc R . .
H52G H 0.2392 0.7275 1.0771 0.150 Uiso 1 1 calc R . .
H52H H 0.2260 0.6509 1.0760 0.150 Uiso 1 1 calc R . .
C523 C 0.3186(8) 0.9414(7) 0.9698(5) 0.057(4) Uani 1 1 d U . .
C524 C 0.3794(9) 0.9812(8) 0.9667(5) 0.067(4) Uani 1 1 d U . .
C525 C 0.4482(10) 0.9624(10) 0.9821(6) 0.086(6) Uani 1 1 d U . .
H52I H 0.4481 0.9140 0.9844 0.103 Uiso 1 1 calc R . .
C526 C 0.5065(13) 0.9805(12) 0.9507(9) 0.140(10) Uani 1 1 d U . .
H52J H 0.4963 0.9604 0.9250 0.210 Uiso 1 1 calc R . .
H52K H 0.5499 0.9642 0.9605 0.210 Uiso 1 1 calc R . .
H52L H 0.5088 1.0277 0.9476 0.210 Uiso 1 1 calc R . .
C527 C 0.4588(13) 0.9875(12) 1.0223(8) 0.129(9) Uani 1 1 d U . .
H52M H 0.4214 0.9738 1.0395 0.194 Uiso 1 1 calc R . .
H52N H 0.4608 1.0350 1.0216 0.194 Uiso 1 1 calc R . .
H52O H 0.5012 0.9704 1.0329 0.194 Uiso 1 1 calc R . .
C528 C 0.3719(13) 1.0413(11) 0.9472(7) 0.108(7) Uani 1 1 d U . .
H52P H 0.4095 1.0694 0.9440 0.129 Uiso 1 1 calc R . .
C529 C 0.3112(12) 1.0583(11) 0.9330(6) 0.094(6) Uani 1 1 d U . .
H52Q H 0.3075 1.1003 0.9216 0.113 Uiso 1 1 calc R . .
C530 C 0.2520(11) 1.0197(10) 0.9336(6) 0.090(6) Uani 1 1 d U . .
H530 H 0.2110 1.0330 0.9214 0.109 Uiso 1 1 calc R . .
C531 C 0.2590(9) 0.9584(7) 0.9542(5) 0.061(4) Uani 1 1 d U . .
C532 C 0.1964(10) 0.9130(10) 0.9607(6) 0.081(5) Uani 1 1 d U . .
H53D H 0.2129 0.8686 0.9677 0.097 Uiso 1 1 calc R . .
C533 C 0.1527(12) 0.9393(12) 0.9962(7) 0.118(8) Uani 1 1 d U . .
H53E H 0.1137 0.9109 1.0002 0.177 Uiso 1 1 calc R . .
H53F H 0.1372 0.9833 0.9901 0.177 Uiso 1 1 calc R . .
H53G H 0.1800 0.9401 1.0205 0.177 Uiso 1 1 calc R . .
C534 C 0.1538(12) 0.9083(11) 0.9247(7) 0.111(8) Uani 1 1 d U . .
H53H H 0.1154 0.8796 0.9300 0.166 Uiso 1 1 calc R . .
H53I H 0.1804 0.8905 0.9027 0.166 Uiso 1 1 calc R . .
H53J H 0.1372 0.9515 0.9175 0.166 Uiso 1 1 calc R . .
Os1B Os -0.00095(2) 0.78915(2) 0.620176(14) 0.03351(11) Uani 1 1 d . . .
Os2B Os -0.02487(3) 0.64763(2) 0.617276(16) 0.03925(13) Uani 1 1 d . . .
Os3B Os -0.06950(2) 0.72111(2) 0.685695(14) 0.03216(11) Uani 1 1 d . . .
Pd4B Pd 0.05587(5) 0.70966(5) 0.56337(3) 0.0403(2) Uani 1 1 d . . .
Pd5B Pd -0.03701(4) 0.85090(4) 0.69058(3) 0.0307(2) Uani 1 1 d . . .
O11B O 0.1375(5) 0.7606(5) 0.6574(3) 0.056(3) Uani 1 1 d U . .
O12B O -0.1392(5) 0.8189(6) 0.5826(3) 0.070(3) Uani 1 1 d U . .
O13B O 0.0543(5) 0.8476(5) 0.5432(3) 0.054(2) Uani 1 1 d U . .
O14B O 0.0235(7) 0.9326(6) 0.6210(4) 0.095(4) Uani 1 1 d U . .
O21B O 0.1027(5) 0.6224(5) 0.6664(3) 0.064(3) Uani 1 1 d U . .
O22B O -0.0977(7) 0.5318(7) 0.6519(4) 0.100(4) Uani 1 1 d U . .
O23B O -0.1485(7) 0.6779(6) 0.5652(4) 0.086(4) Uani 1 1 d U . .
O24B O 0.0263(8) 0.5626(7) 0.5500(4) 0.105(4) Uani 1 1 d U . .
O31B O 0.0647(5) 0.7168(6) 0.7317(3) 0.061(3) Uani 1 1 d U . .
O32B O -0.1246(6) 0.6225(6) 0.7422(4) 0.074(3) Uani 1 1 d U . .
O33B O -0.2067(5) 0.7288(5) 0.6444(3) 0.062(3) Uani 1 1 d U . .
O34B O -0.1397(5) 0.8098(5) 0.7453(3) 0.059(3) Uani 1 1 d U . .
N41B N 0.1130(6) 0.7115(6) 0.4767(3) 0.052(3) Uani 1 1 d . . .
N42B N 0.1880(6) 0.7330(6) 0.5216(4) 0.052(3) Uani 1 1 d . . .
N51B N -0.0672(5) 0.9919(5) 0.7166(3) 0.038(2) Uani 1 1 d . . .
N52B N -0.0210(5) 0.9388(5) 0.7641(3) 0.041(3) Uani 1 1 d . . .
C11B C 0.0859(6) 0.7697(6) 0.6442(4) 0.040(3) Uani 1 1 d U . .
C12B C -0.0894(7) 0.8064(6) 0.5976(4) 0.040(3) Uani 1 1 d U . .
C13B C 0.0423(7) 0.8055(7) 0.5667(4) 0.047(3) Uani 1 1 d U . .
C14B C 0.0113(9) 0.8767(8) 0.6272(5) 0.064(4) Uani 1 1 d U . .
C21B C 0.0560(7) 0.6354(7) 0.6483(4) 0.048(3) Uani 1 1 d U . .
C22B C -0.0697(9) 0.5773(9) 0.6387(5) 0.072(5) Uani 1 1 d U . .
C23B C -0.1044(8) 0.6678(8) 0.5857(5) 0.061(4) Uani 1 1 d U . .
C24B C 0.0139(9) 0.6041(8) 0.5727(5) 0.068(4) Uani 1 1 d U . .
C31B C 0.0162(7) 0.7184(7) 0.7134(4) 0.042(3) Uani 1 1 d U . .
C32B C -0.1037(7) 0.6583(7) 0.7203(4) 0.049(3) Uani 1 1 d U . .
C33B C -0.1547(7) 0.7264(7) 0.6585(4) 0.045(3) Uani 1 1 d U . .
C34B C -0.1008(6) 0.7947(6) 0.7216(4) 0.036(3) Uani 1 1 d U . .
C611 C 0.1248(7) 0.7132(7) 0.5171(4) 0.046(3) Uani 1 1 d U . .
C612 C 0.1707(8) 0.7323(8) 0.4568(5) 0.067(4) Uani 1 1 d U . .
H61A H 0.1763 0.7359 0.4288 0.080 Uiso 1 1 calc R . .
C613 C 0.2168(8) 0.7464(8) 0.4845(5) 0.059(4) Uani 1 1 d U . .
H61B H 0.2609 0.7624 0.4798 0.071 Uiso 1 1 calc R . .
C614 C 0.0559(8) 0.6801(7) 0.4574(4) 0.051(4) Uani 1 1 d U . .
C615 C -0.0008(9) 0.7137(9) 0.4483(5) 0.068(4) Uani 1 1 d U . .
C616 C -0.0098(8) 0.7850(8) 0.4601(5) 0.069(4) Uani 1 1 d U . .
H61C H 0.0311 0.7995 0.4751 0.082 Uiso 1 1 calc R . .
C617 C -0.0177(10) 0.8274(9) 0.4235(5) 0.083(5) Uani 1 1 d U . .
H61D H -0.0229 0.8727 0.4316 0.124 Uiso 1 1 calc R . .
H61E H -0.0577 0.8137 0.4086 0.124 Uiso 1 1 calc R . .
H61F H 0.0223 0.8231 0.4066 0.124 Uiso 1 1 calc R . .
C618 C -0.0715(8) 0.7902(9) 0.4877(5) 0.075(5) Uani 1 1 d U . .
H61G H -0.0779 0.8356 0.4956 0.113 Uiso 1 1 calc R . .
H61H H -0.0643 0.7635 0.5114 0.113 Uiso 1 1 calc R . .
H61I H -0.1117 0.7750 0.4735 0.113 Uiso 1 1 calc R . .
C619 C -0.0511(10) 0.6790(10) 0.4291(6) 0.088(6) Uani 1 1 d U . .
H61J H -0.0936 0.6986 0.4239 0.105 Uiso 1 1 calc R . .
C620 C -0.0390(12) 0.6152(11) 0.4173(7) 0.103(7) Uani 1 1 d U . .
H62A H -0.0734 0.5942 0.4025 0.124 Uiso 1 1 calc R . .
C621 C 0.0165(12) 0.5812(11) 0.4249(7) 0.102(7) Uani 1 1 d U . .
H62B H 0.0217 0.5376 0.4164 0.122 Uiso 1 1 calc R . .
C622 C 0.0661(9) 0.6133(9) 0.4460(5) 0.070(5) Uani 1 1 d U . .
C623 C 0.1279(13) 0.5807(11) 0.4525(7) 0.102(7) Uani 1 1 d U . .
H62C H 0.1533 0.6057 0.4731 0.122 Uiso 1 1 calc R . .
C624 C 0.1181(14) 0.5146(12) 0.4681(8) 0.134(9) Uani 1 1 d U . .
H62D H 0.0880 0.5161 0.4911 0.202 Uiso 1 1 calc R . .
H62E H 0.1617 0.4965 0.4760 0.202 Uiso 1 1 calc R . .
H62F H 0.0981 0.4873 0.4474 0.202 Uiso 1 1 calc R . .
C625 C 0.1764(13) 0.5740(13) 0.4142(8) 0.134(9) Uani 1 1 d U . .
H62G H 0.1828 0.6168 0.4021 0.200 Uiso 1 1 calc R . .
H62H H 0.1556 0.5446 0.3948 0.200 Uiso 1 1 calc R . .
H62I H 0.2201 0.5565 0.4225 0.200 Uiso 1 1 calc R . .
C626 C 0.2245(7) 0.7374(7) 0.5600(5) 0.053(4) Uani 1 1 d U . .
C627 C 0.2447(8) 0.6808(8) 0.5782(5) 0.064(4) Uani 1 1 d U . .
C628 C 0.2304(9) 0.6132(8) 0.5593(5) 0.065(4) Uani 1 1 d U . .
H62J H 0.1899 0.6161 0.5417 0.078 Uiso 1 1 calc R . .
C629 C 0.2182(12) 0.5629(11) 0.5917(8) 0.120(8) Uani 1 1 d U . .
H62K H 0.2096 0.5205 0.5795 0.180 Uiso 1 1 calc R . .
H62L H 0.1791 0.5758 0.6077 0.180 Uiso 1 1 calc R . .
H62M H 0.2581 0.5600 0.6089 0.180 Uiso 1 1 calc R . .
C630 C 0.2898(15) 0.5885(15) 0.5354(10) 0.162(12) Uani 1 1 d U . .
H63A H 0.2788 0.5461 0.5240 0.243 Uiso 1 1 calc R . .
H63B H 0.3292 0.5844 0.5528 0.243 Uiso 1 1 calc R . .
H63C H 0.2999 0.6192 0.5139 0.243 Uiso 1 1 calc R . .
C631 C 0.2803(8) 0.6855(10) 0.6125(6) 0.075(5) Uani 1 1 d U . .
H63D H 0.2955 0.6470 0.6252 0.090 Uiso 1 1 calc R . .
C632 C 0.2948(8) 0.7448(9) 0.6292(5) 0.072(5) Uani 1 1 d U . .
H63E H 0.3184 0.7466 0.6538 0.087 Uiso 1 1 calc R . .
C633 C 0.2756(8) 0.8013(9) 0.6109(6) 0.074(5) Uani 1 1 d U . .
H63F H 0.2855 0.8419 0.6230 0.089 Uiso 1 1 calc R . .
C634 C 0.2410(7) 0.7995(7) 0.5741(5) 0.055(4) Uani 1 1 d U . .
C635 C 0.2208(8) 0.8618(8) 0.5549(5) 0.061(4) Uani 1 1 d U . .
H63G H 0.1856 0.8510 0.5347 0.073 Uiso 1 1 calc R . .
C636 C 0.1910(9) 0.9083(9) 0.5822(6) 0.080(5) Uani 1 1 d U . .
H63H H 0.1526 0.8883 0.5958 0.120 Uiso 1 1 calc R . .
H63I H 0.1757 0.9465 0.5673 0.120 Uiso 1 1 calc R . .
H63J H 0.2247 0.9216 0.6019 0.120 Uiso 1 1 calc R . .
C637 C 0.2782(10) 0.8921(10) 0.5331(6) 0.090(6) Uani 1 1 d U . .
H63K H 0.2631 0.9326 0.5207 0.136 Uiso 1 1 calc R . .
H63L H 0.2943 0.8623 0.5125 0.136 Uiso 1 1 calc R . .
H63M H 0.3148 0.9015 0.5518 0.136 Uiso 1 1 calc R . .
C711 C -0.0402(6) 0.9330(5) 0.7250(3) 0.032(3) Uani 1 1 d U . .
C712 C -0.0678(8) 1.0345(7) 0.7491(5) 0.058(4) Uani 1 1 d U . .
H71A H -0.0851 1.0774 0.7502 0.070 Uiso 1 1 calc R . .
C713 C -0.0384(8) 1.0008(7) 0.7781(5) 0.063(4) Uani 1 1 d U . .
H71B H -0.0305 1.0163 0.8043 0.075 Uiso 1 1 calc R . .
C714 C -0.0907(7) 1.0136(6) 0.6778(4) 0.042(3) Uani 1 1 d U . .
C715 C -0.0478(7) 1.0537(7) 0.6557(5) 0.053(4) Uani 1 1 d U . .
C716 C 0.0164(8) 1.0816(8) 0.6717(6) 0.071(5) Uani 1 1 d U . .
H71C H 0.0278 1.0593 0.6973 0.085 Uiso 1 1 calc R . .
C717 C 0.0103(11) 1.1591(10) 0.6798(7) 0.099(7) Uani 1 1 d U . .
H71D H 0.0534 1.1755 0.6898 0.149 Uiso 1 1 calc R . .
H71E H -0.0251 1.1672 0.6995 0.149 Uiso 1 1 calc R . .
H71F H -0.0010 1.1813 0.6549 0.149 Uiso 1 1 calc R . .
C718 C 0.0757(11) 1.0747(11) 0.6431(7) 0.114(8) Uani 1 1 d U . .
H71G H 0.0828 1.0288 0.6369 0.171 Uiso 1 1 calc R . .
H71H H 0.1164 1.0925 0.6555 0.171 Uiso 1 1 calc R . .
H71I H 0.0660 1.0986 0.6186 0.171 Uiso 1 1 calc R . .
C719 C -0.0732(10) 1.0719(9) 0.6187(6) 0.078(5) Uani 1 1 d U . .
H71J H -0.0469 1.1006 0.6029 0.093 Uiso 1 1 calc R . .
C720 C -0.1346(11) 1.0509(10) 0.6034(6) 0.094(6) Uani 1 1 d U . .
H72A H -0.1493 1.0650 0.5780 0.113 Uiso 1 1 calc R . .
C721 C -0.1746(9) 1.0083(9) 0.6262(5) 0.074(5) Uani 1 1 d U . .
H72B H -0.2152 0.9912 0.6155 0.089 Uiso 1 1 calc R . .
C722 C -0.1538(7) 0.9910(7) 0.6651(4) 0.048(3) Uani 1 1 d U . .
C723 C -0.2006(7) 0.9493(7) 0.6900(5) 0.058(4) Uani 1 1 d U . .
H72C H -0.1782 0.9380 0.7157 0.069 Uiso 1 1 calc R . .
C724 C -0.2205(10) 0.8880(9) 0.6684(6) 0.089(6) Uani 1 1 d U . .
H72D H -0.2497 0.8618 0.6855 0.133 Uiso 1 1 calc R . .
H72E H -0.1799 0.8632 0.6617 0.133 Uiso 1 1 calc R . .
H72F H -0.2447 0.8993 0.6440 0.133 Uiso 1 1 calc R . .
C725 C -0.2613(11) 0.9861(11) 0.6978(7) 0.110(7) Uani 1 1 d U . .
H72G H -0.2916 0.9605 0.7147 0.165 Uiso 1 1 calc R . .
H72H H -0.2839 0.9960 0.6726 0.165 Uiso 1 1 calc R . .
H72I H -0.2496 1.0266 0.7114 0.165 Uiso 1 1 calc R . .
C726 C 0.0150(7) 0.8917(7) 0.7868(4) 0.044(3) Uani 1 1 d U A .
C727 C -0.0150(7) 0.8622(7) 0.8181(4) 0.046(3) Uani 1 1 d U . .
C728 C -0.0897(8) 0.8717(8) 0.8299(5) 0.063(4) Uani 1 1 d U . .
H72J H -0.1134 0.8922 0.8069 0.075 Uiso 1 1 calc R . .
C729 C -0.1248(9) 0.8117(9) 0.8396(6) 0.082(5) Uani 1 1 d U . .
H72K H -0.1716 0.8216 0.8467 0.122 Uiso 1 1 calc R . .
H72L H -0.1024 0.7905 0.8620 0.122 Uiso 1 1 calc R . .
H72M H -0.1242 0.7828 0.8164 0.122 Uiso 1 1 calc R . .
C730 C -0.0928(11) 0.9187(10) 0.8645(6) 0.102(7) Uani 1 1 d U . .
H73A H -0.1398 0.9253 0.8723 0.154 Uiso 1 1 calc R . .
H73B H -0.0731 0.9603 0.8565 0.154 Uiso 1 1 calc R . .
H73C H -0.0674 0.9010 0.8870 0.154 Uiso 1 1 calc R . .
C731 C 0.0240(9) 0.8198(8) 0.8411(5) 0.070(5) Uani 1 1 d U . .
H73D H 0.0044 0.7988 0.8634 0.084 Uiso 1 1 calc R . .
C732 C 0.0897(9) 0.8084(9) 0.8318(6) 0.072(5) Uani 1 1 d U . .
H73E H 0.1152 0.7795 0.8478 0.087 Uiso 1 1 calc R . .
C733 C 0.1186(8) 0.8365(8) 0.8011(6) 0.071(5) Uani 1 1 d U A .
H73F H 0.1639 0.8256 0.7948 0.085 Uiso 1 1 calc R . .
C734 C 0.0854(7) 0.8813(8) 0.7778(5) 0.057(4) Uani 1 1 d DU . .
C735 C 0.1292(14) 0.9092(13) 0.7451(7) 0.072(7) Uani 0.50 1 d PDU A 1
H735 H 0.1004 0.9288 0.7238 0.086 Uiso 0.50 1 calc PR A 1
C735 C 0.1149(14) 0.9277(14) 0.7473(7) 0.072(7) Uani 0.50 1 d PDU A 2
H73G H 0.0807 0.9601 0.7381 0.086 Uiso 0.50 1 calc PR A 2
C736 C 0.1795(13) 0.9610(12) 0.7617(8) 0.133(10) Uani 1 1 d DU . .
H73H H 0.2029 0.9820 0.7396 0.200 Uiso 1 1 calc R A 1
H73I H 0.2124 0.9397 0.7791 0.200 Uiso 1 1 calc R A 1
H73J H 0.1546 0.9936 0.7770 0.200 Uiso 1 1 calc R A 1
C737 C 0.1770(18) 0.8581(18) 0.7269(12) 0.083(8) Uani 0.50 1 d PDU A 1
H73K H 0.2033 0.8780 0.7055 0.125 Uiso 0.50 1 calc PR A 1
H73L H 0.1505 0.8220 0.7162 0.125 Uiso 0.50 1 calc PR A 1
H73M H 0.2075 0.8418 0.7475 0.125 Uiso 0.50 1 calc PR A 1
C737 C 0.1391(19) 0.8843(18) 0.7126(11) 0.083(8) Uani 0.50 1 d PDU A 2
H73N H 0.1004 0.8616 0.7010 0.125 Uiso 0.50 1 calc PR A 2
H73O H 0.1716 0.8525 0.7226 0.125 Uiso 0.50 1 calc PR A 2
H73P H 0.1605 0.9113 0.6922 0.125 Uiso 0.50 1 calc PR A 2

loop_
_atom_site_aniso_label
_atom_site_aniso_U_11
_atom_site_aniso_U_22
_atom_site_aniso_U_33
_atom_site_aniso_U_23
_atom_site_aniso_U_13
_atom_site_aniso_U_12
Os1A 0.0298(2) 0.0300(2) 0.0247(2) -0.0019(2) 0.00382(18) -0.00054(19)
Os2A 0.0299(2) 0.0377(3) 0.0281(2) -0.0022(2) 0.00211(19) -0.0060(2)
Os3A 0.0280(2) 0.0346(3) 0.0351(3) 0.0005(2) 0.0053(2) 0.0004(2)
Pd4A 0.0273(4) 0.0367(5) 0.0259(4) -0.0018(4) 0.0045(3) -0.0011(4)
Pd5A 0.0423(5) 0.0370(5) 0.0292(5) -0.0041(4) 0.0065(4) 0.0008(4)
O11A 0.065(6) 0.053(5) 0.062(6) 0.029(5) -0.011(5) -0.005(5)
O12A 0.060(5) 0.049(5) 0.083(6) 0.017(5) -0.004(5) 0.004(5)
O13A 0.038(4) 0.062(6) 0.051(5) -0.012(4) 0.000(4) -0.002(4)
O14A 0.069(6) 0.098(7) 0.071(6) -0.034(6) 0.009(5) -0.020(6)
O21A 0.086(6) 0.042(5) 0.062(6) 0.006(5) 0.004(5) 0.016(5)
O22A 0.091(7) 0.077(7) 0.069(6) 0.023(6) 0.001(6) 0.011(6)
O23A 0.090(7) 0.102(7) 0.078(7) -0.015(6) -0.022(6) -0.034(6)
O24A 0.075(6) 0.086(7) 0.076(7) -0.046(6) 0.014(5) -0.020(5)
O31A 0.052(5) 0.050(6) 0.087(7) 0.021(5) 0.005(5) 0.003(4)
O32A 0.066(6) 0.039(5) 0.058(6) 0.016(4) 0.001(5) 0.000(4)
O33A 0.058(5) 0.071(6) 0.072(6) -0.015(5) -0.016(5) -0.004(5)
O34A 0.061(5) 0.076(6) 0.060(6) -0.011(5) 0.018(5) 0.009(5)
N41A 0.024(5) 0.058(7) 0.041(6) -0.006(6) 0.006(4) -0.008(5)
N42A 0.022(5) 0.043(6) 0.045(6) -0.007(5) 0.005(4) -0.001(4)
N51A 0.071(8) 0.044(7) 0.027(6) -0.014(5) 0.009(5) 0.011(6)
N52A 0.074(8) 0.039(7) 0.028(6) -0.001(5) 0.007(5) 0.012(6)
C11A 0.040(6) 0.042(6) 0.040(6) 0.001(5) 0.001(5) 0.004(5)
C12A 0.035(6) 0.035(6) 0.053(7) 0.005(5) 0.004(5) 0.003(5)
C13A 0.042(6) 0.038(6) 0.036(6) -0.001(5) 0.007(5) -0.008(5)
C14A 0.051(7) 0.060(7) 0.051(7) -0.007(6) -0.003(6) -0.017(6)
C21A 0.039(6) 0.040(6) 0.038(6) -0.014(5) 0.007(5) -0.007(5)
C22A 0.045(6) 0.056(7) 0.038(6) -0.006(6) -0.001(5) 0.000(6)
C23A 0.058(7) 0.071(8) 0.046(7) -0.008(6) -0.004(6) -0.018(6)
C24A 0.044(6) 0.052(7) 0.043(6) -0.017(6) 0.003(5) -0.005(6)
C31A 0.039(6) 0.055(7) 0.043(6) 0.005(6) 0.003(5) 0.007(6)
C32A 0.032(5) 0.044(6) 0.037(6) -0.008(5) 0.007(5) 0.001(5)
C33A 0.041(6) 0.058(7) 0.049(7) 0.005(6) 0.006(5) -0.008(6)
C34A 0.052(6) 0.055(7) 0.051(7) -0.007(6) 0.004(6) -0.001(6)
C41A 0.035(5) 0.044(6) 0.024(5) -0.006(5) -0.005(4) -0.006(5)
C42A 0.033(5) 0.058(7) 0.049(7) -0.001(6) 0.012(5) -0.003(5)
C43A 0.037(6) 0.061(7) 0.062(7) -0.004(6) 0.000(6) -0.002(6)
C51A 0.044(6) 0.040(6) 0.027(6) -0.003(5) 0.008(5) 0.002(5)
C52A 0.099(9) 0.067(8) 0.060(8) -0.014(7) 0.012(7) 0.004(7)
C53A 0.098(9) 0.060(8) 0.055(8) -0.025(7) 0.015(7) 0.011(7)
C411 0.030(5) 0.051(7) 0.037(6) 0.010(5) 0.010(5) -0.008(5)
C412 0.055(7) 0.063(7) 0.048(7) 0.014(6) 0.005(6) -0.012(6)
C413 0.064(7) 0.072(8) 0.035(6) 0.013(6) 0.001(6) -0.004(6)
C414 0.083(9) 0.097(9) 0.074(8) -0.009(8) 0.014(7) -0.005(8)
C415 0.076(8) 0.106(9) 0.074(9) -0.002(8) 0.006(7) -0.019(8)
C416 0.065(7) 0.074(8) 0.070(8) 0.017(7) 0.001(7) -0.004(7)
C417 0.063(7) 0.049(7) 0.072(8) 0.026(6) 0.001(6) -0.001(6)
C418 0.055(7) 0.054(7) 0.065(8) 0.011(6) 0.012(6) 0.004(6)
C419 0.048(6) 0.048(7) 0.044(7) 0.001(6) 0.006(5) -0.007(6)
C420 0.054(7) 0.056(7) 0.059(7) 0.004(6) -0.013(6) 0.002(6)
C421 0.081(8) 0.072(8) 0.074(8) -0.007(7) -0.002(7) 0.014(7)
C422 0.075(8) 0.077(9) 0.093(9) 0.001(8) -0.021(7) 0.003(7)
C423 0.029(5) 0.042(6) 0.047(6) -0.006(5) 0.002(5) 0.006(5)
C424 0.042(6) 0.062(7) 0.053(7) -0.015(6) -0.001(5) -0.003(6)
C425 0.084(8) 0.059(8) 0.062(8) -0.016(7) -0.005(7) 0.000(7)
C426 0.089(9) 0.114(10) 0.085(10) -0.024(8) -0.011(8) 0.008(8)
C427 0.084(9) 0.096(9) 0.073(9) -0.006(8) 0.004(7) -0.008(8)
C428 0.064(7) 0.054(8) 0.074(8) -0.013(7) 0.006(7) -0.006(6)
C429 0.086(9) 0.086(9) 0.096(10) -0.001(8) 0.002(8) 0.012(8)
C430 0.072(8) 0.063(8) 0.075(8) 0.006(7) 0.000(7) 0.006(7)
C431 0.042(6) 0.052(7) 0.046(7) -0.001(6) -0.001(5) 0.016(5)
C432 0.067(8) 0.074(8) 0.060(8) -0.003(7) -0.002(6) 0.026(7)
C433 0.119(11) 0.123(11) 0.114(11) -0.004(9) -0.031(9) 0.003(9)
C434 0.135(11) 0.133(12) 0.113(11) 0.000(9) 0.018(9) 0.007(9)
C511 0.060(7) 0.039(6) 0.038(6) 0.000(5) 0.007(5) 0.005(6)
C512 0.061(7) 0.053(7) 0.050(7) -0.006(6) -0.009(6) 0.005(6)
C513 0.058(7) 0.062(8) 0.062(7) -0.018(6) 0.001(6) -0.009(6)
C514 0.093(9) 0.113(10) 0.103(10) -0.014(8) 0.008(8) -0.005(8)
C515 0.068(8) 0.080(9) 0.083(9) -0.015(7) 0.007(7) 0.006(7)
C516 0.071(8) 0.073(8) 0.074(8) 0.004(7) -0.007(7) 0.003(7)
C517 0.096(9) 0.078(9) 0.097(10) 0.002(8) -0.011(8) 0.012(8)
C518 0.074(8) 0.059(8) 0.067(8) 0.007(7) 0.002(7) -0.003(7)
C519 0.061(7) 0.058(7) 0.053(7) 0.003(6) 0.002(6) 0.007(6)
C520 0.068(8) 0.072(8) 0.058(8) 0.009(7) 0.007(6) 0.007(7)
C521 0.067(8) 0.080(9) 0.085(9) -0.003(7) 0.006(7) -0.012(7)
C522 0.092(9) 0.113(10) 0.096(10) -0.004(8) 0.007(8) 0.018(8)
C523 0.067(7) 0.050(7) 0.055(7) -0.012(6) 0.018(6) 0.001(6)
C524 0.084(8) 0.050(7) 0.068(8) -0.001(6) 0.002(7) 0.000(7)
C525 0.087(9) 0.082(9) 0.089(9) -0.017(8) 0.007(8) -0.009(7)
C526 0.134(12) 0.129(12) 0.157(13) 0.012(9) 0.021(9) -0.010(9)
C527 0.127(12) 0.122(12) 0.139(12) -0.015(9) -0.008(9) 0.016(9)
C528 0.114(10) 0.101(10) 0.108(11) 0.002(8) 0.005(9) -0.008(8)
C529 0.111(10) 0.085(9) 0.087(10) 0.020(8) 0.011(8) -0.003(8)
C530 0.096(9) 0.095(10) 0.080(9) 0.010(8) -0.007(8) 0.019(8)
C531 0.079(8) 0.047(7) 0.058(8) -0.007(6) 0.001(7) 0.006(6)
C532 0.084(9) 0.080(9) 0.078(9) -0.006(7) -0.004(7) 0.006(7)
C533 0.108(11) 0.128(11) 0.119(11) -0.008(9) 0.006(9) -0.009(9)
C534 0.116(11) 0.110(11) 0.107(11) -0.011(8) -0.019(8) 0.008(8)
Os1B 0.0482(3) 0.0259(2) 0.0264(2) -0.0021(2) 0.0087(2) 0.0013(2)
Os2B 0.0591(3) 0.0268(3) 0.0318(3) -0.0010(2) 0.0064(2) 0.0010(2)
Os3B 0.0371(2) 0.0313(2) 0.0281(2) 0.0004(2) 0.00424(19) -0.0013(2)
Pd4B 0.0561(6) 0.0329(5) 0.0321(5) -0.0028(4) 0.0127(4) 0.0057(5)
Pd5B 0.0314(4) 0.0317(5) 0.0288(5) -0.0054(4) 0.0013(4) 0.0034(4)
O11B 0.054(5) 0.065(6) 0.049(5) 0.010(5) 0.007(4) -0.005(5)
O12B 0.063(6) 0.079(6) 0.068(6) 0.020(5) -0.007(5) 0.018(5)
O13B 0.057(5) 0.052(5) 0.052(5) 0.006(5) 0.013(4) 0.001(4)
O14B 0.120(8) 0.075(7) 0.089(7) -0.020(6) 0.043(6) -0.007(6)
O21B 0.063(6) 0.061(6) 0.067(6) 0.008(5) 0.003(5) 0.012(5)
O22B 0.114(8) 0.090(7) 0.097(8) 0.015(6) -0.009(7) -0.037(7)
O23B 0.093(7) 0.088(7) 0.077(7) -0.004(6) -0.030(6) 0.002(6)
O24B 0.140(8) 0.084(7) 0.091(8) -0.016(6) 0.043(7) 0.009(7)
O31B 0.055(5) 0.076(6) 0.051(5) 0.017(5) -0.002(4) 0.002(5)
O32B 0.065(6) 0.084(7) 0.073(6) 0.026(6) 0.005(5) -0.009(5)
O33B 0.055(5) 0.068(6) 0.063(6) 0.007(5) -0.004(5) -0.009(5)
O34B 0.050(5) 0.066(6) 0.060(6) -0.020(5) 0.027(4) -0.011(4)
N41B 0.066(8) 0.048(7) 0.042(7) 0.005(6) 0.026(6) 0.005(6)
N42B 0.052(7) 0.053(8) 0.052(7) 0.009(6) 0.015(6) 0.008(6)
N51B 0.041(6) 0.033(6) 0.040(6) 0.001(5) 0.008(5) 0.008(5)
N52B 0.045(6) 0.042(6) 0.036(6) -0.019(5) 0.002(5) 0.004(5)
C11B 0.041(6) 0.042(6) 0.038(6) -0.003(5) -0.007(5) -0.003(5)
C12B 0.045(6) 0.044(6) 0.031(6) 0.008(5) 0.008(5) 0.000(5)
C13B 0.051(6) 0.046(7) 0.046(7) -0.001(6) 0.005(5) -0.001(6)
C14B 0.083(8) 0.051(7) 0.057(8) -0.006(6) 0.012(6) -0.016(6)
C21B 0.052(7) 0.045(7) 0.046(7) 0.005(5) 0.002(6) 0.004(6)
C22B 0.077(8) 0.072(8) 0.067(8) 0.012(7) -0.001(7) -0.017(7)
C23B 0.066(7) 0.057(7) 0.060(8) 0.001(6) -0.002(6) -0.001(6)
C24B 0.090(8) 0.058(7) 0.055(7) -0.014(6) 0.024(7) 0.013(7)
C31B 0.050(6) 0.043(6) 0.033(6) 0.004(5) -0.001(5) -0.003(5)
C32B 0.048(6) 0.054(7) 0.044(7) 0.005(6) 0.007(5) 0.001(6)
C33B 0.042(6) 0.038(6) 0.054(7) 0.002(6) 0.001(5) -0.013(5)
C34B 0.034(5) 0.045(6) 0.030(6) -0.006(5) 0.008(5) -0.006(5)
C611 0.058(7) 0.035(6) 0.046(6) -0.006(6) 0.011(6) -0.007(6)
C612 0.069(8) 0.067(8) 0.065(8) 0.005(7) 0.021(7) -0.006(7)
C613 0.061(7) 0.065(7) 0.052(7) 0.011(6) 0.022(6) -0.005(6)
C614 0.064(7) 0.049(7) 0.041(6) -0.008(6) 0.016(6) 0.001(6)
C615 0.070(8) 0.078(8) 0.055(7) 0.003(7) 0.008(6) -0.008(7)
C616 0.066(8) 0.074(8) 0.066(8) -0.006(7) -0.005(6) 0.007(7)
C617 0.094(9) 0.085(9) 0.069(9) -0.002(7) -0.004(7) -0.017(8)
C618 0.073(8) 0.083(9) 0.070(8) -0.008(7) 0.004(7) 0.021(7)
C619 0.090(9) 0.085(9) 0.088(9) -0.007(8) -0.002(8) -0.015(8)
C620 0.113(10) 0.100(10) 0.097(10) -0.015(8) 0.002(8) -0.031(8)
C621 0.114(10) 0.093(10) 0.099(10) -0.018(8) 0.006(8) -0.007(8)
C622 0.079(8) 0.070(8) 0.063(8) -0.007(7) 0.010(7) -0.006(7)
C623 0.121(10) 0.093(10) 0.091(10) -0.003(8) 0.015(8) 0.010(8)
C624 0.142(12) 0.130(12) 0.131(12) 0.008(9) 0.017(9) 0.006(9)
C625 0.137(12) 0.132(12) 0.131(12) -0.004(9) 0.029(9) 0.013(9)
C626 0.053(7) 0.051(7) 0.056(7) 0.011(6) 0.010(6) 0.015(6)
C627 0.063(7) 0.060(8) 0.069(8) 0.012(7) 0.006(6) 0.003(6)
C628 0.066(8) 0.054(7) 0.075(8) 0.012(7) 0.007(7) -0.001(6)
C629 0.128(11) 0.106(11) 0.126(12) 0.005(9) 0.007(9) -0.002(9)
C630 0.164(14) 0.154(14) 0.167(15) -0.001(9) 0.016(9) -0.014(9)
C631 0.064(8) 0.083(9) 0.077(9) 0.014(7) 0.002(7) 0.003(7)
C632 0.066(7) 0.082(9) 0.069(8) 0.010(7) -0.002(7) 0.000(7)
C633 0.071(8) 0.078(9) 0.074(8) 0.007(7) -0.010(7) -0.007(7)
C634 0.051(7) 0.056(7) 0.059(7) 0.004(6) 0.006(6) -0.003(6)
C635 0.061(7) 0.057(7) 0.066(8) 0.008(6) -0.003(6) -0.010(6)
C636 0.089(9) 0.062(8) 0.089(9) -0.006(7) -0.013(7) 0.002(7)
C637 0.099(9) 0.089(9) 0.083(9) 0.023(8) -0.001(8) -0.008(8)
C711 0.042(6) 0.026(5) 0.029(5) 0.003(4) 0.006(5) -0.006(5)
C712 0.075(8) 0.039(7) 0.061(8) -0.014(6) 0.003(7) 0.006(6)
C713 0.083(8) 0.051(7) 0.055(7) -0.018(6) 0.000(7) 0.011(7)
C714 0.051(6) 0.032(6) 0.045(7) 0.006(5) 0.003(5) 0.002(5)
C715 0.050(7) 0.048(7) 0.062(7) 0.019(6) 0.006(6) 0.002(6)
C716 0.068(8) 0.058(8) 0.087(9) 0.015(7) 0.007(7) -0.016(7)
C717 0.110(10) 0.091(9) 0.098(10) -0.005(8) -0.011(8) -0.001(8)
C718 0.103(10) 0.113(11) 0.127(11) -0.021(9) 0.009(9) -0.002(8)
C719 0.085(8) 0.075(8) 0.074(8) 0.025(7) 0.016(7) -0.004(7)
C720 0.099(9) 0.101(10) 0.082(9) 0.020(8) -0.004(8) 0.003(8)
C721 0.069(8) 0.083(8) 0.070(8) 0.027(7) -0.011(7) 0.001(7)
C722 0.047(6) 0.047(7) 0.050(7) 0.005(6) 0.006(5) 0.002(6)
C723 0.044(6) 0.058(7) 0.071(8) 0.007(6) 0.004(6) 0.004(6)
C724 0.093(9) 0.086(9) 0.088(9) 0.008(8) -0.015(8) -0.014(8)
C725 0.102(10) 0.108(10) 0.120(11) 0.004(9) 0.028(8) 0.017(8)
C726 0.055(7) 0.048(6) 0.028(6) -0.011(5) -0.014(5) 0.003(6)
C727 0.048(6) 0.048(7) 0.042(6) 0.000(5) -0.009(5) 0.010(5)
C728 0.066(7) 0.070(8) 0.053(7) 0.003(6) 0.000(6) 0.008(7)
C729 0.084(8) 0.079(9) 0.082(9) 0.023(7) 0.001(7) 0.008(7)
C730 0.113(10) 0.108(10) 0.086(10) -0.013(8) 0.006(8) 0.015(8)
C731 0.075(8) 0.065(8) 0.069(8) 0.014(7) 0.001(7) 0.001(7)
C732 0.068(8) 0.073(8) 0.075(8) 0.002(7) -0.019(7) 0.012(7)
C733 0.056(7) 0.074(8) 0.082(9) -0.004(7) -0.023(7) 0.012(7)
C734 0.053(7) 0.070(8) 0.047(7) -0.007(6) -0.014(6) 0.003(6)
C735 0.063(8) 0.078(8) 0.073(8) -0.001(5) -0.005(5) 0.004(5)
C735 0.063(8) 0.078(8) 0.073(8) -0.001(5) -0.005(5) 0.004(5)
C736 0.139(12) 0.127(12) 0.133(13) -0.003(9) 0.012(9) -0.007(9)
C737 0.082(9) 0.085(9) 0.083(9) -0.002(5) -0.001(5) 0.003(5)
C737 0.082(9) 0.085(9) 0.083(9) -0.002(5) -0.001(5) 0.003(5)

loop_
_atom_type_symbol
_atom_type_description
_atom_type_scat_dispersion_real
_atom_type_scat_dispersion_imag
_atom_type_scat_source
C C 0.0033 0.0016 'International Tables Vol C Tables 4.2.6.8 and 6.1.1.4'
H H 0.0000 0.0000 'International Tables Vol C Tables 4.2.6.8 and 6.1.1.4'
N N 0.0061 0.0033 'International Tables Vol C Tables 4.2.6.8 and 6.1.1.4'
O O 0.0106 0.0060 'International Tables Vol C Tables 4.2.6.8 and 6.1.1.4'
Pd Pd -0.9988 1.0072 'International Tables Vol C Tables 4.2.6.8 and 6.1.1.4'
Os Os -1.2165 7.6030 'International Tables Vol C Tables 4.2.6.8 and 6.1.1.4'

loop_
_geom_angle_atom_site_label_1
_geom_angle_atom_site_label_2
_geom_angle_atom_site_label_3
_geom_angle
C13A Os1A C12A 91.0(5)
C13A Os1A C11A 88.1(5)
C12A Os1A C11A 178.9(6)
C13A Os1A C14A 83.6(5)
C12A Os1A C14A 87.4(6)
C11A Os1A C14A 91.8(6)
C13A Os1A Pd4A 60.2(4)
C12A Os1A Pd4A 81.4(4)
C11A Os1A Pd4A 98.8(4)
C14A Os1A Pd4A 141.7(4)
C13A Os1A Pd5A 126.2(4)
C12A Os1A Pd5A 97.6(4)
C11A Os1A Pd5A 82.4(4)
C14A Os1A Pd5A 44.3(4)
Pd4A Os1A Pd5A 173.55(3)
C13A Os1A Os3A 172.6(4)
C12A Os1A Os3A 94.2(4)
C11A Os1A Os3A 86.7(4)
C14A Os1A Os3A 101.9(4)
Pd4A Os1A Os3A 115.34(2)
Pd5A Os1A Os3A 58.29(2)
C13A Os1A Os2A 116.2(4)
C12A Os1A Os2A 88.3(4)
C11A Os1A Os2A 92.7(4)
C14A Os1A Os2A 159.8(4)
Pd4A Os1A Os2A 56.64(2)
Pd5A Os1A Os2A 117.05(3)
Os3A Os1A Os2A 58.781(15)
C23A Os2A C22A 88.9(6)
C23A Os2A C21A 92.6(6)
C22A Os2A C21A 178.2(5)
C23A Os2A C24A 87.0(6)
C22A Os2A C24A 93.0(6)
C21A Os2A C24A 86.0(5)
C23A Os2A Pd4A 133.3(5)
C22A Os2A Pd4A 89.9(4)
C21A Os2A Pd4A 88.3(4)
C24A Os2A Pd4A 46.4(4)
C23A Os2A Os3A 108.3(5)
C22A Os2A Os3A 88.5(4)
C21A Os2A Os3A 92.1(4)
C24A Os2A Os3A 164.7(4)
Pd4A Os2A Os3A 118.38(3)
C23A Os2A Os1A 168.9(5)
C22A Os2A Os1A 91.2(4)
C21A Os2A Os1A 87.6(4)
C24A Os2A Os1A 104.1(4)
Pd4A Os2A Os1A 57.85(2)
Os3A Os2A Os1A 60.605(16)
C33A Os3A C34A 97.3(6)
C33A Os3A C32A 92.4(6)
C34A Os3A C32A 88.7(6)
C33A Os3A C31A 95.4(6)
C34A Os3A C31A 90.4(6)
C32A Os3A C31A 172.1(5)
C33A Os3A Pd5A 161.2(4)
C34A Os3A Pd5A 64.1(4)
C32A Os3A Pd5A 90.4(4)
C31A Os3A Pd5A 82.2(4)
C33A Os3A Os2A 80.8(4)
C34A Os3A Os2A 176.2(5)
C32A Os3A Os2A 88.0(3)
C31A Os3A Os2A 93.1(4)
Pd5A Os3A Os2A 117.86(3)
C33A Os3A Os1A 141.2(4)
C34A Os3A Os1A 121.4(4)
C32A Os3A Os1A 90.0(3)
C31A Os3A Os1A 83.8(4)
Pd5A Os3A Os1A 57.26(2)
Os2A Os3A Os1A 60.615(15)
C24A Pd4A C41A 106.6(5)
C24A Pd4A C13A 155.5(5)
C41A Pd4A C13A 96.0(4)
C24A Pd4A Os2A 50.6(4)
C41A Pd4A Os2A 156.5(3)
C13A Pd4A Os2A 107.4(3)
C24A Pd4A Os1A 115.9(4)
C41A Pd4A Os1A 137.5(3)
C13A Pd4A Os1A 42.5(3)
Os2A Pd4A Os1A 65.52(2)
C14A Pd5A C51A 101.7(6)
C14A Pd5A C34A 155.1(6)
C51A Pd5A C34A 102.4(5)
C14A Pd5A Os1A 50.4(4)
C51A Pd5A Os1A 150.9(3)
C34A Pd5A Os1A 106.4(3)
C14A Pd5A Os3A 113.9(4)
C51A Pd5A Os3A 144.3(3)
C34A Pd5A Os3A 42.0(3)
Os1A Pd5A Os3A 64.45(2)
C41A N41A C42A 109.8(11)
C41A N41A C411 126.8(9)
C42A N41A C411 122.9(11)
C41A N42A C43A 111.1(11)
C41A N42A C423 125.9(9)
C43A N42A C423 122.6(10)
C51A N51A C52A 112.7(13)
C51A N51A C511 126.5(10)
C52A N51A C511 120.5(13)
C51A N52A C53A 111.0(12)
C51A N52A C523 128.6(11)
C53A N52A C523 120.4(12)
O11A C11A Os1A 176.3(12)
O12A C12A Os1A 175.6(12)
O13A C13A Os1A 162.0(11)
O13A C13A Pd4A 120.6(9)
Os1A C13A Pd4A 77.3(4)
O14A C14A Pd5A 137.8(13)
O14A C14A Os1A 136.9(12)
Pd5A C14A Os1A 85.4(5)
O21A C21A Os2A 177.6(12)
O22A C22A Os2A 176.6(13)
O23A C23A Os2A 174.0(15)
O24A C24A Pd4A 135.8(11)
O24A C24A Os2A 141.2(11)
Pd4A C24A Os2A 83.0(5)
O31A C31A Os3A 178.2(14)
O32A C32A Os3A 174.7(11)
O33A C33A Os3A 179.0(13)
O34A C34A Os3A 167.3(13)
O34A C34A Pd5A 118.6(11)
Os3A C34A Pd5A 73.9(5)
N41A C41A N42A 105.5(10)
N41A C41A Pd4A 124.7(9)
N42A C41A Pd4A 129.2(9)
C43A C42A N41A 108.4(12)
C42A C43A N42A 105.2(12)
N52A C51A N51A 103.3(10)
N52A C51A Pd5A 131.7(9)
N51A C51A Pd5A 124.9(9)
C53A C52A N51A 104.3(16)
C52A C53A N52A 108.3(14)
C419 C411 N41A 121.9(12)
C419 C411 C412 119.7(13)
N41A C411 C412 118.4(12)
C416 C412 C411 118.4(15)
C416 C412 C413 122.1(15)
C411 C412 C413 119.4(14)
C412 C413 C414 110.4(14)
C412 C413 C415 109.9(14)
C414 C413 C415 109.9(13)
C412 C416 C417 120.5(17)
C418 C417 C416 121.5(16)
C417 C418 C419 121.6(16)
C411 C419 C418 118.3(14)
C411 C419 C420 123.0(13)
C418 C419 C420 118.7(14)
C422 C420 C421 111.0(15)
C422 C420 C419 110.0(14)
C421 C420 C419 113.6(12)
C424 C423 C431 123.5(13)
C424 C423 N42A 118.8(13)
C431 C423 N42A 117.7(12)
C423 C424 C428 117.6(15)
C423 C424 C425 122.9(14)
C428 C424 C425 119.4(14)
C427 C425 C424 113.7(14)
C427 C425 C426 109.6(14)
C424 C425 C426 111.7(15)
C429 C428 C424 121.4(18)
C428 C429 C430 122(2)
C429 C430 C431 117.9(18)
C423 C431 C430 117.2(14)
C423 C431 C432 122.4(13)
C430 C431 C432 120.4(15)
C433 C432 C431 112.5(15)
C433 C432 C434 106.1(17)
C431 C432 C434 112.2(16)
C512 C511 C519 124.4(14)
C512 C511 N51A 118.7(13)
C519 C511 N51A 116.8(13)
C511 C512 C516 118.0(15)
C511 C512 C513 125.6(14)
C516 C512 C513 116.4(14)
C514 C513 C515 107.3(14)
C514 C513 C512 109.6(14)
C515 C513 C512 115.5(13)
C517 C516 C512 120.3(17)
C516 C517 C518 120.7(19)
C519 C518 C517 118.9(17)
C518 C519 C511 117.4(15)
C518 C519 C520 118.6(15)
C511 C519 C520 124.0(14)
C521 C520 C519 114.7(15)
C521 C520 C522 107.4(15)
C519 C520 C522 110.2(15)
C531 C523 N52A 122.8(15)
C531 C523 C524 123.7(16)
N52A C523 C524 113.4(15)
C528 C524 C523 116.1(18)
C528 C524 C525 118.7(19)
C523 C524 C525 125.3(15)
C527 C525 C524 110.9(18)
C527 C525 C526 115(2)
C524 C525 C526 111.4(18)
C529 C528 C524 119(2)
C528 C529 C530 126(2)
C529 C530 C531 114.5(18)
C523 C531 C530 120.0(17)
C523 C531 C532 119.3(15)
C530 C531 C532 120.6(17)
C534 C532 C531 112.2(18)
C534 C532 C533 109.2(17)
C531 C532 C533 109.7(16)
C14B Os1B C12B 89.5(7)
C14B Os1B C11B 91.8(7)
C12B Os1B C11B 177.8(5)
C14B Os1B C13B 83.9(6)
C12B Os1B C13B 90.3(5)
C11B Os1B C13B 91.6(6)
C14B Os1B Pd4B 128.2(5)
C12B Os1B Pd4B 101.9(4)
C11B Os1B Pd4B 78.7(4)
C13B Os1B Pd4B 46.3(4)
C14B Os1B Pd5B 58.3(5)
C12B Os1B Pd5B 90.9(4)
C11B Os1B Pd5B 88.2(4)
C13B Os1B Pd5B 142.2(4)
Pd4B Os1B Pd5B 165.16(3)
C14B Os1B Os3B 115.6(5)
C12B Os1B Os3B 87.8(4)
C11B Os1B Os3B 90.0(4)
C13B Os1B Os3B 160.3(4)
Pd4B Os1B Os3B 115.11(3)
Pd5B Os1B Os3B 57.46(2)
C14B Os1B Os2B 174.3(5)
C12B Os1B Os2B 91.3(4)
C11B Os1B Os2B 87.3(4)
C13B Os1B Os2B 101.7(4)
Pd4B Os1B Os2B 57.10(2)
Pd5B Os1B Os2B 115.98(3)
Os3B Os1B Os2B 58.719(17)
C22B Os2B C24B 97.5(8)
C22B Os2B C21B 95.0(7)
C24B Os2B C21B 91.6(7)
C22B Os2B C23B 89.4(7)
C24B Os2B C23B 90.0(7)
C21B Os2B C23B 175.1(6)
C22B Os2B Pd4B 155.1(6)
C24B Os2B Pd4B 57.6(5)
C21B Os2B Pd4B 86.1(4)
C23B Os2B Pd4B 90.8(5)
C22B Os2B Os3B 87.3(6)
C24B Os2B Os3B 173.7(6)
C21B Os2B Os3B 83.9(4)
C23B Os2B Os3B 94.2(5)
Pd4B Os2B Os3B 117.48(3)
C22B Os2B Os1B 147.0(6)
C24B Os2B Os1B 115.2(5)
C21B Os2B Os1B 88.7(4)
C23B Os2B Os1B 86.4(5)
Pd4B Os2B Os1B 57.79(2)
Os3B Os2B Os1B 60.434(16)
C32B Os3B C33B 90.9(6)
C32B Os3B C31B 90.0(6)
C33B Os3B C31B 178.3(6)
C32B Os3B C34B 92.0(5)
C33B Os3B C34B 88.3(5)
C31B Os3B C34B 90.2(5)
C32B Os3B Pd5B 136.1(5)
C33B Os3B Pd5B 100.3(4)
C31B Os3B Pd5B 78.1(4)
C34B Os3B Pd5B 46.6(3)
C32B Os3B Os2B 104.1(5)
C33B Os3B Os2B 85.5(4)
C31B Os3B Os2B 95.7(4)
C34B Os3B Os2B 162.8(4)
Pd5B Os3B Os2B 118.93(3)
C32B Os3B Os1B 164.5(5)
C33B Os3B Os1B 91.3(4)
C31B Os3B Os1B 88.2(4)
C34B Os3B Os1B 103.3(4)
Pd5B Os3B Os1B 58.29(2)
Os2B Os3B Os1B 60.847(16)
C13B Pd4B C611 95.5(6)
C13B Pd4B C24B 149.3(6)
C611 Pd4B C24B 111.5(5)
C13B Pd4B Os2B 110.2(4)
C611 Pd4B Os2B 154.2(4)
C24B Pd4B Os2B 43.2(4)
C13B Pd4B Os1B 47.0(4)
C611 Pd4B Os1B 140.2(4)
C24B Pd4B Os1B 108.2(4)
Os2B Pd4B Os1B 65.11(2)
C34B Pd5B C711 99.4(5)
C34B Pd5B C14B 147.4(5)
C711 Pd5B C14B 109.3(5)
C34B Pd5B Os3B 47.4(4)
C711 Pd5B Os3B 145.8(3)
C14B Pd5B Os3B 104.8(4)
C34B Pd5B Os1B 109.9(4)
C711 Pd5B Os1B 150.0(3)
C14B Pd5B Os1B 40.7(4)
Os3B Pd5B Os1B 64.25(2)
C611 N41B C612 109.1(13)
C611 N41B C614 125.4(11)
C612 N41B C614 124.3(12)
C611 N42B C613 110.1(13)
C611 N42B C626 125.5(12)
C613 N42B C626 124.3(12)
C711 N51B C712 113.7(11)
C711 N51B C714 126.1(10)
C712 N51B C714 120.1(11)
C711 N52B C713 109.4(11)
C711 N52B C726 126.3(10)
C713 N52B C726 124.2(11)
O11B C11B Os1B 177.1(12)
O12B C12B Os1B 175.6(12)
O13B C13B Pd4B 130.7(11)
O13B C13B Os1B 142.5(11)
Pd4B C13B Os1B 86.7(6)
O14B C14B Os1B 162.0(14)
O14B C14B Pd5B 116.8(12)
Os1B C14B Pd5B 81.0(6)
O21B C21B Os2B 173.8(13)
O22B C22B Os2B 178.9(19)
O23B C23B Os2B 175.4(16)
O24B C24B Os2B 159.9(16)
O24B C24B Pd4B 120.8(13)
Os2B C24B Pd4B 79.2(6)
O31B C31B Os3B 176.1(11)
O32B C32B Os3B 177.1(14)
O33B C33B Os3B 176.3(13)
O34B C34B Pd5B 128.7(11)
O34B C34B Os3B 144.7(11)
Pd5B C34B Os3B 85.9(4)
N42B C611 N41B 106.2(12)
N42B C611 Pd4B 123.3(10)
N41B C611 Pd4B 128.9(10)
C613 C612 N41B 107.1(15)
C612 C613 N42B 107.4(14)
C615 C614 C622 122.9(16)
C615 C614 N41B 121.2(14)
C622 C614 N41B 115.6(14)
C614 C615 C619 116.0(17)
C614 C615 C616 121.9(15)
C619 C615 C616 122.0(17)
C617 C616 C615 110.8(14)
C617 C616 C618 111.4(14)
C615 C616 C618 108.4(14)
C615 C619 C620 120(2)
C621 C620 C619 126(2)
C620 C621 C622 116(2)
C621 C622 C623 117.9(19)
C621 C622 C614 119.5(18)
C623 C622 C614 122.3(18)
C622 C623 C624 112(2)
C622 C623 C625 116(2)
C624 C623 C625 107(2)
C627 C626 C634 123.6(15)
C627 C626 N42B 118.6(14)
C634 C626 N42B 117.7(13)
C631 C627 C626 118.1(17)
C631 C627 C628 120.4(16)
C626 C627 C628 121.5(16)
C630 C628 C629 106.0(18)
C630 C628 C627 112.1(17)
C629 C628 C627 110.1(16)
C627 C631 C632 121.3(18)
C633 C632 C631 120.8(18)
C632 C633 C634 120.3(17)
C626 C634 C633 115.6(15)
C626 C634 C635 125.1(14)
C633 C634 C635 119.1(15)
C636 C635 C634 113.8(15)
C636 C635 C637 110.1(15)
C634 C635 C637 111.7(14)
N51B C711 N52B 103.4(10)
N51B C711 Pd5B 129.2(9)
N52B C711 Pd5B 127.1(9)
C713 C712 N51B 103.9(12)
C712 C713 N52B 109.6(14)
C715 C714 C722 125.4(13)
C715 C714 N51B 117.5(12)
C722 C714 N51B 117.1(12)
C719 C715 C714 114.4(14)
C719 C715 C716 121.6(15)
C714 C715 C716 123.6(14)
C715 C716 C718 113.3(16)
C715 C716 C717 112.0(15)
C718 C716 C717 104.7(15)
C720 C719 C715 124.2(17)
C719 C720 C721 119.1(19)
C720 C721 C722 119.6(17)
C714 C722 C721 117.2(14)
C714 C722 C723 124.7(13)
C721 C722 C723 118.2(14)
C725 C723 C724 107.9(16)
C725 C723 C722 108.3(15)
C724 C723 C722 111.7(14)
C727 C726 N52B 120.0(12)
C727 C726 C734 121.4(13)
N52B C726 C734 118.3(13)
C726 C727 C731 117.8(13)
C726 C727 C728 124.4(13)
C731 C727 C728 117.8(14)
C729 C728 C730 110.6(16)
C729 C728 C727 114.1(14)
C730 C728 C727 108.5(15)
C732 C731 C727 120.7(17)
C733 C732 C731 121.5(17)
C732 C733 C734 122.1(17)
C733 C734 C726 116.3(15)
C733 C734 C735 113.1(18)
C726 C734 C735 130.5(18)
C733 C734 C735 128.4(18)
C726 C734 C735 114.8(17)
C735 C734 C735 18.3(19)
C734 C735 C737 112(2)
C734 C735 C736 111.4(18)
C737 C735 C736 102(2)
C734 C735 C736 112.9(19)
C734 C735 C737 105(2)
C736 C735 C737 104(3)
C735 C736 C735 17.9(19)

loop_
_geom_bond_atom_site_label_1
_geom_bond_atom_site_label_2
_geom_bond_distance
Os1A C13A 1.900(12)
Os1A C12A 1.968(13)
Os1A C11A 1.981(14)
Os1A C14A 2.126(15)
Os1A Pd4A 2.7453(9)
Os1A Pd5A 2.7511(10)
Os1A Os3A 2.9507(6)
Os1A Os2A 2.9510(6)
Os2A C23A 1.882(15)
Os2A C22A 1.956(15)
Os2A C21A 1.979(15)
Os2A C24A 2.108(13)
Os2A Pd4A 2.7082(9)
Os2A Os3A 2.8963(7)
Os3A C33A 1.919(15)
Os3A C34A 1.937(15)
Os3A C32A 1.976(14)
Os3A C31A 1.978(15)
Os3A Pd5A 2.7823(11)
Pd4A C24A 1.976(13)
Pd4A C41A 2.063(11)
Pd4A C13A 2.443(13)
Pd5A C14A 1.927(14)
Pd5A C51A 2.064(12)
Pd5A C34A 2.606(14)
O11A C11A 1.122(15)
O12A C12A 1.133(15)
O13A C13A 1.166(14)
O14A C14A 1.148(16)
O21A C21A 1.135(16)
O22A C22A 1.179(17)
O23A C23A 1.177(17)
O24A C24A 1.160(16)
O31A C31A 1.136(16)
O32A C32A 1.123(15)
O33A C33A 1.143(16)
O34A C34A 1.162(16)
N41A C41A 1.369(16)
N41A C42A 1.406(15)
N41A C411 1.436(17)
N42A C41A 1.373(15)
N42A C43A 1.416(16)
N42A C423 1.522(17)
N51A C51A 1.349(16)
N51A C52A 1.363(19)
N51A C511 1.474(17)
N52A C51A 1.327(16)
N52A C53A 1.361(19)
N52A C523 1.416(19)
C42A C43A 1.37(2)
C52A C53A 1.33(2)
C411 C419 1.373(19)
C411 C412 1.451(19)
C412 C416 1.35(2)
C412 C413 1.52(2)
C413 C414 1.53(2)
C413 C415 1.57(2)
C416 C417 1.36(2)
C417 C418 1.34(2)
C418 C419 1.38(2)
C419 C420 1.55(2)
C420 C422 1.50(2)
C420 C421 1.50(2)
C423 C424 1.357(19)
C423 C431 1.383(19)
C424 C428 1.36(2)
C424 C425 1.57(2)
C425 C427 1.54(2)
C425 C426 1.58(2)
C428 C429 1.32(3)
C429 C430 1.39(3)
C430 C431 1.40(2)
C431 C432 1.50(2)
C432 C433 1.48(3)
C432 C434 1.56(3)
C511 C512 1.324(19)
C511 C519 1.41(2)
C512 C516 1.42(2)
C512 C513 1.53(2)
C513 C514 1.50(2)
C513 C515 1.51(2)
C516 C517 1.33(2)
C517 C518 1.45(2)
C518 C519 1.36(2)
C519 C520 1.50(2)
C520 C521 1.50(2)
C520 C522 1.53(2)
C523 C531 1.34(2)
C523 C524 1.46(2)
C524 C528 1.41(3)
C524 C525 1.51(3)
C525 C527 1.46(3)
C525 C526 1.61(3)
C528 C529 1.34(3)
C529 C530 1.42(3)
C530 C531 1.45(2)
C531 C532 1.57(3)
C532 C534 1.48(3)
C532 C533 1.57(3)
Os1B C14B 1.836(16)
Os1B C12B 1.945(14)
Os1B C11B 1.946(13)
Os1B C13B 2.021(14)
Os1B Pd4B 2.7579(10)
Os1B Pd5B 2.7817(10)
Os1B Os3B 2.9450(6)
Os1B Os2B 2.9569(7)
Os2B C22B 1.848(17)
Os2B C24B 1.909(15)
Os2B C21B 1.930(15)
Os2B C23B 1.948(17)
Os2B Pd4B 2.7367(11)
Os2B Os3B 2.8936(7)
Os3B C32B 1.868(15)
Os3B C33B 1.927(14)
Os3B C31B 1.940(13)
Os3B C34B 2.036(12)
Os3B Pd5B 2.7565(10)
Pd4B C13B 1.997(14)
Pd4B C611 2.072(13)
Pd4B C24B 2.352(17)
Pd5B C34B 2.009(12)
Pd5B C711 2.051(12)
Pd5B C14B 2.396(16)
O11B C11B 1.132(15)
O12B C12B 1.138(15)
O13B C13B 1.197(16)
O14B C14B 1.197(18)
O21B C21B 1.141(16)
O22B C22B 1.175(19)
O23B C23B 1.133(18)
O24B C24B 1.172(18)
O31B C31B 1.143(15)
O32B C32B 1.124(16)
O33B C33B 1.136(15)
O34B C34B 1.151(14)
N41B C611 1.381(17)
N41B C612 1.394(18)
N41B C614 1.457(19)
N42B C611 1.328(17)
N42B C613 1.402(17)
N42B C626 1.482(19)
N51B C711 1.356(15)
N51B C712 1.403(17)
N51B C714 1.457(17)
N52B C711 1.373(15)
N52B C713 1.406(17)
N52B C726 1.427(17)
C612 C613 1.34(2)
C614 C615 1.36(2)
C614 C622 1.44(2)
C615 C619 1.39(2)
C615 C616 1.53(2)
C616 C617 1.52(2)
C616 C618 1.54(2)
C619 C620 1.39(3)
C620 C621 1.33(3)
C621 C622 1.38(3)
C622 C623 1.42(3)
C623 C624 1.47(3)
C623 C625 1.61(3)
C626 C627 1.38(2)
C626 C634 1.40(2)
C627 C631 1.35(2)
C627 C628 1.56(2)
C628 C630 1.51(3)
C628 C629 1.52(3)
C631 C632 1.38(2)
C632 C633 1.37(2)
C633 C634 1.42(2)
C634 C635 1.49(2)
C635 C636 1.45(2)
C635 C637 1.49(2)
C712 C713 1.33(2)
C714 C715 1.399(18)
C714 C722 1.401(19)
C715 C719 1.39(2)
C715 C716 1.50(2)
C716 C718 1.53(3)
C716 C717 1.62(3)
C719 C720 1.39(3)
C720 C721 1.41(2)
C721 C722 1.42(2)
C722 C723 1.52(2)
C723 C725 1.45(2)
C723 C724 1.51(2)
C726 C727 1.354(19)
C726 C734 1.44(2)
C727 C731 1.40(2)
C727 C728 1.55(2)
C728 C729 1.46(2)
C728 C730 1.51(2)
C731 C732 1.36(2)
C732 C733 1.32(2)
C733 C734 1.38(2)
C734 C735 1.52(3)
C734 C735 1.52(3)
C735 C737 1.54(2)
C735 C736 1.57(2)
C735 C736 1.53(2)
C735 C737 1.55(2)
